data_7150113
loop_
_publ_author_name
'Smith, Keith'
'Liu, Chia-Hui'
'El-Hiti, Gamal A'
'Kang, Gurvinder S.'
'Jones, Elfyn'
'Clement, Simon G.'
'Checquer, Alex D.'
'Howarth, Oliver W.'
'Hursthouse, Michael B.'
'Coles, Simon J.'

_publ_section_title
;
 An extensive study of bromination of
 cis,trans,trans-1,5,9-cyclododecatriene: product structures and
 conformations.
;
_journal_issue 10
_journal_name_full 'Organic &amp; biomolecular chemistry'
_journal_page_first 1880
_journal_page_last 1892
_journal_paper_doi 10.1039/b417156j
_journal_volume 3
_journal_year 2005
_chemical_formula_sum 'C12 H18 Br4'
_chemical_formula_weight 481.90
_chemical_name_systematic
;
?
;
_space_group_IT_number 14
_symmetry_cell_setting monoclinic
_symmetry_space_group_name_Hall '-P 2yab'
_symmetry_space_group_name_H-M 'P 1 21/a 1'
_atom_sites_solution_hydrogens geom
_atom_sites_solution_primary direct
_atom_sites_solution_secondary difmap
_audit_creation_method SHELXL
_cell_angle_alpha 90.00
_cell_angle_beta 109.373(8)
_cell_angle_gamma 90.00
_cell_formula_units_Z 4
_cell_length_a 9.9321(10)
_cell_length_b 13.1468(5)
_cell_length_c 11.9463(5)
_cell_measurement_temperature 293(2)
_cell_volume 1471.57(18)
_computing_structure_refinement 'SHELXL-92 (Sheldrick, 1993)'
_computing_structure_solution 'SHELXS-86 (Sheldrick, 1990)'
_diffrn_ambient_temperature 293(2)
_diffrn_radiation_monochromator graphite
_diffrn_radiation_source 'fine-focus sealed tube'
_diffrn_radiation_type MoK\a
_diffrn_radiation_wavelength 0.71069
_diffrn_reflns_av_R_equivalents 0.0529
_diffrn_reflns_av_sigmaI/netI 0.0811
_diffrn_reflns_limit_h_max 11
_diffrn_reflns_limit_h_min -11
_diffrn_reflns_limit_k_max 13
_diffrn_reflns_limit_k_min -14
_diffrn_reflns_limit_l_max 12
_diffrn_reflns_limit_l_min -13
_diffrn_reflns_number 6176
_diffrn_reflns_theta_max 25.04
_diffrn_reflns_theta_min 1.81
_exptl_absorpt_coefficient_mu 10.913
_exptl_crystal_density_diffrn 2.175
_exptl_crystal_F_000 920
_refine_diff_density_max 2.762
_refine_diff_density_min -1.153
_refine_diff_density_rms 0.212
_refine_ls_extinction_method none
_refine_ls_goodness_of_fit_all 0.950
_refine_ls_goodness_of_fit_obs 1.067
_refine_ls_matrix_type full
_refine_ls_number_parameters 145
_refine_ls_number_reflns 2243
_refine_ls_number_restraints 72
_refine_ls_restrained_S_all 0.964
_refine_ls_restrained_S_obs 1.079
_refine_ls_R_factor_all 0.0618
_refine_ls_R_factor_obs 0.0496
_refine_ls_shift/esd_max -0.011
_refine_ls_shift/esd_mean 0.001
_refine_ls_structure_factor_coef Fsqd
_refine_ls_weighting_details 'w=1/[\s^2^(Fo^2^)+(0.0940P)^2^+0.0000P] where P=(Fo^2^+2Fc^2^)/3'
_refine_ls_weighting_scheme calc
_refine_ls_wR_factor_all 0.1349
_refine_ls_wR_factor_obs 0.1320
_reflns_number_observed 1732
_reflns_number_total 2243
_reflns_observed_criterion >2sigma(I)
_cod_data_source_file b417156j.txt
_cod_data_source_block 03HUR316
_cod_depositor_comments
;
The following automatic conversions were performed:
'_symmetry_cell_setting' value 'Monoclinic' changed to 'monoclinic'
according to '/home/saulius/struct/CIF-dictionaries/cif_core.dic'
dictionary named 'cif_core.dic' version 2.4.1 from 2010-06-29.

Automatic conversion script
Id: cif_fix_enum 1527 2010-12-29 10:47:43Z saulius 

The following automatic conversions were performed:

'_refine_ls_weighting_scheme' value 'calc
w=1/[\s^2^(Fo^2^)+(0.0940P)^2^+0.0000P] where P=(Fo^2^+2Fc^2^)/3' was
changed to 'calc'. New tag '_refine_ls_weighting_details' was
created. The value of the new tag was set to
'w=1/[\s^2^(Fo^2^)+(0.0940P)^2^+0.0000P] where P=(Fo^2^+2Fc^2^)/3'.

Automatic conversion script
Id: cif_fix_values 3143 2015-03-26 13:38:13Z robertas 
;
_cod_original_cell_volume 1471.6(2)
_cod_original_sg_symbol_H-M P21/a
_cod_database_code 7150113

loop_
_symmetry_equiv_pos_as_xyz
'x, y, z'
'-x+1/2, y+1/2, -z'
'-x, -y, -z'
'x-1/2, -y-1/2, z'

loop_
_atom_site_aniso_label
_atom_site_aniso_U_11
_atom_site_aniso_U_22
_atom_site_aniso_U_33
_atom_site_aniso_U_23
_atom_site_aniso_U_13
_atom_site_aniso_U_12
Br1 0.0133(4) 0.0277(5) 0.0180(5) 0.0044(4) 0.0039(4) 0.0042(4)
Br2 0.0284(5) 0.0380(5) 0.0184(6) 0.0017(4) 0.0109(4) 0.0107(4)
Br3 0.0244(5) 0.0250(5) 0.0232(6) -0.0081(4) 0.0106(4) -0.0043(4)
Br4 0.0316(6) 0.0437(6) 0.0178(6) 0.0043(4) 0.0074(5) 0.0161(5)
C1 0.050(5) 0.046(5) 0.079(6) -0.014(4) 0.032(5) -0.003(4)
C2 0.025(4) 0.022(4) 0.030(4) -0.008(3) 0.010(4) -0.001(3)
C3 0.018(4) 0.026(4) 0.020(4) 0.000(3) 0.009(3) 0.008(3)
C4 0.020(4) 0.016(3) 0.019(4) 0.004(3) 0.007(3) 0.006(3)
C5 0.014(3) 0.020(4) 0.024(4) 0.001(3) 0.009(3) -0.004(3)
C6 0.015(3) 0.016(3) 0.022(4) 0.000(3) 0.006(3) -0.001(3)
C7 0.019(4) 0.011(3) 0.018(4) -0.001(3) 0.007(3) -0.004(3)
C8 0.023(4) 0.021(4) 0.019(4) -0.004(3) 0.011(3) 0.001(3)
C9 0.023(4) 0.031(4) 0.047(5) -0.011(4) 0.015(4) -0.004(4)
C10 0.069(6) 0.073(6) 0.090(7) 0.007(5) 0.010(5) -0.016(5)
C11 0.086(6) 0.087(6) 0.075(6) 0.005(5) 0.031(5) -0.032(5)
C12 0.086(6) 0.067(6) 0.078(7) 0.004(5) 0.022(5) -0.013(5)

loop_
_atom_site_label
_atom_site_type_symbol
_atom_site_fract_x
_atom_site_fract_y
_atom_site_fract_z
_atom_site_U_iso_or_equiv
_atom_site_thermal_displace_type
_atom_site_occupancy
_atom_site_calc_flag
_atom_site_refinement_flags
_atom_site_disorder_group
Br1 Br 0.18801(8) 0.55627(6) 0.59897(8) 0.0200(3) Uani 1 d . .
Br2 Br 0.29611(9) 0.56835(7) 0.91128(8) 0.0275(3) Uani 1 d . .
Br3 Br 0.60162(9) 0.23817(6) 0.56648(8) 0.0235(3) Uani 1 d . .
Br4 Br 0.84976(10) 0.27165(7) 0.88320(8) 0.0312(3) Uani 1 d . .
C1 C 0.6402(12) 0.6644(8) 0.8134(12) 0.056(3) Uani 1 d U .
H1A H 0.6725(12) 0.7317(8) 0.8441(12) 0.067 Uiso 1 calc R .
H1B H 0.6868(12) 0.6170(8) 0.8766(12) 0.067 Uiso 1 calc R .
C2 C 0.4790(9) 0.6604(6) 0.7990(8) 0.025(2) Uani 1 d U .
H2A H 0.4609(9) 0.7072(6) 0.8552(8) 0.030 Uiso 1 calc R .
H2B H 0.4242(9) 0.6836(6) 0.7198(8) 0.030 Uiso 1 calc R .
C3 C 0.4267(9) 0.5550(6) 0.8181(8) 0.021(2) Uani 1 d U .
H3 H 0.5105(9) 0.5177(6) 0.8682(8) 0.025 Uiso 1 calc R .
C4 C 0.3569(9) 0.4883(6) 0.7119(8) 0.018(2) Uani 1 d U .
H4 H 0.3236(9) 0.4265(6) 0.7404(8) 0.022 Uiso 1 calc R .
C5 C 0.4534(9) 0.4558(6) 0.6416(8) 0.019(2) Uani 1 d U .
H5A H 0.4813(9) 0.5151(6) 0.6064(8) 0.022 Uiso 1 calc R .
H5B H 0.4014(9) 0.4103(6) 0.5780(8) 0.022 Uiso 1 calc R .
C6 C 0.5882(8) 0.4013(6) 0.7233(7) 0.017(2) Uani 1 d U .
H6A H 0.6410(8) 0.4482(6) 0.7850(7) 0.021 Uiso 1 calc R .
H6B H 0.5589(8) 0.3444(6) 0.7615(7) 0.021 Uiso 1 calc R .
C7 C 0.6862(8) 0.3626(5) 0.6587(7) 0.016(2) Uani 1 d U .
H7 H 0.6884(8) 0.4149(5) 0.6009(7) 0.019 Uiso 1 calc R .
C8 C 0.8404(9) 0.3407(6) 0.7330(8) 0.020(2) Uani 1 d U .
H8 H 0.8756(9) 0.2914(6) 0.6878(8) 0.024 Uiso 1 calc R .
C9 C 0.9423(10) 0.4298(6) 0.7567(10) 0.033(2) Uani 1 d U .
H9A H 0.9526(10) 0.4506(6) 0.6820(10) 0.039 Uiso 1 calc R .
H9B H 1.0351(10) 0.4069(6) 0.8079(10) 0.039 Uiso 1 calc R .
C10 C 0.8961(15) 0.5305(10) 0.8184(15) 0.081(4) Uani 1 d U .
H10 H 0.9204(15) 0.5471(10) 0.8983(15) 0.097 Uiso 1 calc R .
C11 C 0.8190(16) 0.5793(11) 0.7283(14) 0.082(4) Uani 1 d U .
H11 H 0.8375(16) 0.5740(11) 0.6572(14) 0.098 Uiso 1 calc R .
C12 C 0.6922(16) 0.6486(10) 0.7348(13) 0.078(4) Uani 1 d U .
H12A H 0.7168(16) 0.7158(10) 0.7143(13) 0.094 Uiso 1 calc R .
H12B H 0.6116(16) 0.6269(10) 0.6675(13) 0.094 Uiso 1 calc R .

loop_
_atom_type_symbol
_atom_type_description
_atom_type_scat_dispersion_real
_atom_type_scat_dispersion_imag
_atom_type_scat_source
C C 0.0033 0.0016 'International Tables Vol C Tables 4.2.6.8 and 6.1.1.4'
H H 0.0000 0.0000 'International Tables Vol C Tables 4.2.6.8 and 6.1.1.4'
Br Br -0.2901 2.4595 'International Tables Vol C Tables 4.2.6.8 and 6.1.1.4'

loop_
_geom_angle_atom_site_label_1
_geom_angle_atom_site_label_2
_geom_angle_atom_site_label_3
_geom_angle
_geom_angle_site_symmetry_1
_geom_angle_site_symmetry_3
_geom_angle_publ_flag
C12 C1 C2 126.0(13) . . ?
C3 C2 C1 113.8(7) . . ?
C4 C3 C2 119.2(7) . . ?
C4 C3 Br2 108.7(5) . . ?
C2 C3 Br2 108.8(5) . . ?
C3 C4 C5 115.3(7) . . ?
C3 C4 Br1 111.1(5) . . ?
C5 C4 Br1 107.2(6) . . ?
C4 C5 C6 110.6(7) . . ?
C7 C6 C5 113.7(7) . . ?
C6 C7 C8 117.2(7) . . ?
C6 C7 Br3 109.4(5) . . ?
C8 C7 Br3 109.0(5) . . ?
C9 C8 C7 116.4(7) . . ?
C9 C8 Br4 111.0(6) . . ?
C7 C8 Br4 110.5(5) . . ?
C8 C9 C10 115.9(8) . . ?
C11 C10 C9 101.9(15) . . ?
C10 C11 C12 121.2(15) . . ?
C1 C12 C11 132.8(14) . . ?

loop_
_geom_bond_atom_site_label_1
_geom_bond_atom_site_label_2
_geom_bond_distance
_geom_bond_site_symmetry_2
_geom_bond_publ_flag
Br1 C4 1.982(8) . ?
Br2 C3 1.978(8) . ?
Br3 C7 1.995(8) . ?
Br4 C8 1.985(8) . ?
C1 C12 1.23(2) . ?
C1 C2 1.553(13) . ?
C2 C3 1.524(11) . ?
C3 C4 1.508(12) . ?
C4 C5 1.530(11) . ?
C5 C6 1.546(12) . ?
C6 C7 1.518(10) . ?
C7 C8 1.522(12) . ?
C8 C9 1.512(12) . ?
C9 C10 1.65(2) . ?
C10 C11 1.27(2) . ?
C11 C12 1.58(2) . ?

loop_
_geom_torsion_atom_site_label_1
_geom_torsion_atom_site_label_2
_geom_torsion_atom_site_label_3
_geom_torsion_atom_site_label_4
_geom_torsion
_geom_torsion_site_symmetry_1
_geom_torsion_site_symmetry_2
_geom_torsion_site_symmetry_3
_geom_torsion_site_symmetry_4
_geom_torsion_publ_flag
C12 C1 C2 C3 87.9(16) . . . . ?
C1 C2 C3 C4 -96.2(10) . . . . ?
C1 C2 C3 Br2 138.5(7) . . . . ?
C2 C3 C4 C5 64.3(10) . . . . ?
Br2 C3 C4 C5 -170.3(5) . . . . ?
C2 C3 C4 Br1 -57.8(8) . . . . ?
Br2 C3 C4 Br1 67.6(6) . . . . ?
C3 C4 C5 C6 56.1(9) . . . . ?
Br1 C4 C5 C6 -179.7(5) . . . . ?
C4 C5 C6 C7 177.4(6) . . . . ?
C5 C6 C7 C8 160.0(7) . . . . ?
C5 C6 C7 Br3 -75.2(7) . . . . ?
C6 C7 C8 C9 -85.9(9) . . . . ?
Br3 C7 C8 C9 149.1(6) . . . . ?
C6 C7 C8 Br4 41.8(8) . . . . ?
Br3 C7 C8 Br4 -83.2(5) . . . . ?
C7 C8 C9 C10 55.2(12) . . . . ?
Br4 C8 C9 C10 -72.2(10) . . . . ?
C8 C9 C10 C11 -87.7(13) . . . . ?
C9 C10 C11 C12 149.7(12) . . . . ?
C2 C1 C12 C11 -130.6(16) . . . . ?
C10 C11 C12 C1 -4.7(26) . . . . ?
